data_2211470
loop_
_publ_author_name
'Yin, Ren-Jie'
'Wang, Xiao-Bing'
'Kong, Ling-Yi'

_publ_section_title
;
 Syringin monohydrate
;
_journal_issue 12
_journal_name_full 'Acta Crystallographica Section E'
_journal_page_first o5728
_journal_page_last o5730
_journal_paper_doi 10.1107/S1600536806048008
_journal_volume 62
_journal_year 2006
_chemical_formula_iupac 'C17 H24 O9, H2 O'
_chemical_formula_moiety 'C17 H24 O9, H2 O'
_chemical_formula_sum 'C17 H26 O10'
_chemical_formula_weight 390.38
_chemical_name_common 'Syringin monohydrate'
_chemical_name_systematic
;
4-(3-hydroxy-1-propenyl)-2,6-dimethoxyphenyl-\b-D-glucopyranoside monohydrate
;
_space_group_IT_number 19
_symmetry_cell_setting orthorhombic
_symmetry_space_group_name_Hall 'P 2ac 2ab'
_symmetry_space_group_name_H-M 'P 21 21 21'
_atom_sites_solution_hydrogens geom
_atom_sites_solution_primary direct
_atom_sites_solution_secondary difmap
_audit_creation_method SHELXL-97
_cell_angle_alpha 90.00
_cell_angle_beta 90.00
_cell_angle_gamma 90.00
_cell_formula_units_Z 4
_cell_length_a 4.855(2)
_cell_length_b 19.519(3)
_cell_length_c 20.084(3)
_cell_measurement_reflns_used 1728
_cell_measurement_temperature 298(2)
_cell_measurement_theta_max 25.329
_cell_measurement_theta_min 2.281
_cell_volume 1903.3(9)
_computing_cell_refinement 'SAINT (Bruker, 2000)'
_computing_data_collection 'SMART (Bruker, 2000)'
_computing_data_reduction SAINT
_computing_molecular_graphics 'SHELXTL (Bruker, 2000)'
_computing_publication_material 'SHELXTL and PLATON (Spek, 2003)'
_computing_structure_refinement 'SHELXL97 (Sheldrick, 1997)'
_computing_structure_solution 'SHELXS97 (Sheldrick, 1997)'
_diffrn_ambient_temperature 298(2)
_diffrn_measured_fraction_theta_full 0.999
_diffrn_measured_fraction_theta_max 0.999
_diffrn_measurement_device_type 'Bruker SMART 1000 CCD area-detector'
_diffrn_measurement_method '\f and \w scans'
_diffrn_radiation_monochromator graphite
_diffrn_radiation_source 'fine-focus sealed tube'
_diffrn_radiation_type MoK\a
_diffrn_radiation_wavelength 0.71073
_diffrn_reflns_av_R_equivalents 0.0852
_diffrn_reflns_av_sigmaI/netI 0.0672
_diffrn_reflns_limit_h_max 5
_diffrn_reflns_limit_h_min -5
_diffrn_reflns_limit_k_max 23
_diffrn_reflns_limit_k_min -18
_diffrn_reflns_limit_l_max 23
_diffrn_reflns_limit_l_min -23
_diffrn_reflns_number 9643
_diffrn_reflns_theta_full 25.00
_diffrn_reflns_theta_max 25.00
_diffrn_reflns_theta_min 1.45
_diffrn_standards_number 0
_exptl_absorpt_coefficient_mu 0.113
_exptl_absorpt_correction_T_max 0.989
_exptl_absorpt_correction_T_min 0.980
_exptl_absorpt_correction_type multi-scan
_exptl_absorpt_process_details '(SADABS; Bruker, 2000)'
_exptl_crystal_colour colourless
_exptl_crystal_density_diffrn 1.362
_exptl_crystal_density_method 'not measured'
_exptl_crystal_description prism
_exptl_crystal_F_000 832
_exptl_crystal_size_max 0.49
_exptl_crystal_size_mid 0.15
_exptl_crystal_size_min 0.10
_refine_diff_density_max 0.245
_refine_diff_density_min -0.332
_refine_ls_extinction_method none
_refine_ls_goodness_of_fit_ref 1.016
_refine_ls_hydrogen_treatment constr
_refine_ls_matrix_type full
_refine_ls_number_parameters 251
_refine_ls_number_reflns 1986
_refine_ls_number_restraints 0
_refine_ls_restrained_S_all 1.016
_refine_ls_R_factor_all 0.1067
_refine_ls_R_factor_gt 0.0571
_refine_ls_shift/su_max 0.000
_refine_ls_shift/su_mean 0.000
_refine_ls_structure_factor_coef Fsqd
_refine_ls_weighting_details 'calc w=1/[\s^2^(Fo^2^)+(0.0605P)^2^+3.1656P] where P=(Fo^2^+2Fc^2^)/3'
_refine_ls_weighting_scheme calc
_refine_ls_wR_factor_gt 0.1300
_refine_ls_wR_factor_ref 0.1676
_reflns_number_gt 1241
_reflns_number_total 1986
_reflns_threshold_expression I>2\s(I)
_cod_data_source_file is2094.cif
_cod_data_source_block I
_cod_original_sg_symbol_Hall 'P 2ac 2ab '
_cod_database_code 2211470
_cod_database_fobs_code 2211470

loop_
_symmetry_equiv_pos_as_xyz
'x, y, z'
'-x+1/2, -y, z+1/2'
'-x, y+1/2, -z+1/2'
'x+1/2, -y+1/2, -z'

loop_
_atom_site_type_symbol
_atom_site_label
_atom_site_fract_x
_atom_site_fract_y
_atom_site_fract_z
_atom_site_U_iso_or_equiv
_atom_site_adp_type
_atom_site_calc_flag
_atom_site_refinement_flags
_atom_site_occupancy
O O1 0.4406(14) 0.2149(2) 0.1672(2) 0.0658(17) Uani d . 1
H H1 0.4456 0.1877 0.1360 0.099 Uiso calc R 1
O O2 0.1102(10) 0.5076(2) 0.37876(19) 0.0432(12) Uani d . 1
O O3 0.3809(9) 0.48704(19) 0.49027(19) 0.0352(10) Uani d . 1
O O4 0.7253(12) 0.3803(2) 0.5063(2) 0.0551(14) Uani d . 1
O O5 0.6507(9) 0.51822(19) 0.57673(18) 0.0344(11) Uani d . 1
O O6 0.5074(11) 0.6101(2) 0.42269(19) 0.0457(13) Uani d . 1
H H6 0.3829 0.5843 0.4113 0.069 Uiso calc R 1
O O7 0.7343(10) 0.71510(19) 0.5040(3) 0.0488(13) Uani d . 1
H H7 0.8766 0.7373 0.4996 0.073 Uiso calc R 1
O O8 1.1187(10) 0.6610(2) 0.6061(2) 0.0438(12) Uani d . 1
H H8 1.0910 0.7001 0.6193 0.066 Uiso calc R 1
O O9 0.9502(12) 0.4670(2) 0.6876(3) 0.0575(14) Uani d . 1
H H9 0.8060 0.4464 0.6805 0.086 Uiso calc R 1
O O10 0.4528(13) 0.3975(2) 0.6482(3) 0.0747(18) Uani d . 1
H H18 0.3013 0.4180 0.6555 0.112 Uiso d R 1
H H19 0.4971 0.4082 0.6086 0.112 Uiso d R 1
C C1 0.642(2) 0.1964(4) 0.2152(3) 0.077(3) Uani d . 1
H H1A 0.8234 0.1979 0.1949 0.093 Uiso calc R 1
H H1B 0.6089 0.1499 0.2300 0.093 Uiso calc R 1
C C2 0.636(2) 0.2436(4) 0.2740(4) 0.065(3) Uani d . 1
H H2 0.7667 0.2369 0.3073 0.078 Uiso calc R 1
C C3 0.4587(17) 0.2938(3) 0.2816(3) 0.0479(19) Uani d . 1
H H3 0.3271 0.2991 0.2484 0.057 Uiso calc R 1
C C4 0.4474(16) 0.3429(3) 0.3382(3) 0.0414(17) Uani d . 1
C C5 0.2749(16) 0.3989(3) 0.3317(3) 0.0418(17) Uani d . 1
H H5 0.1665 0.4035 0.2938 0.050 Uiso calc R 1
C C6 0.2623(15) 0.4485(3) 0.3816(3) 0.0342(15) Uani d . 1
C C7 0.4160(15) 0.4398(3) 0.4392(3) 0.0353(15) Uani d . 1
C C8 0.5837(16) 0.3833(3) 0.4462(3) 0.0387(16) Uani d . 1
C C9 0.6067(17) 0.3348(3) 0.3955(3) 0.0439(17) Uani d . 1
H H9A 0.7257 0.2977 0.3998 0.053 Uiso calc R 1
C C10 -0.0512(16) 0.5191(4) 0.3190(3) 0.053(2) Uani d . 1
H H10A 0.0693 0.5216 0.2812 0.080 Uiso calc R 1
H H10B -0.1511 0.5613 0.3232 0.080 Uiso calc R 1
H H10C -0.1787 0.4820 0.3131 0.080 Uiso calc R 1
C C11 0.9154(19) 0.3266(3) 0.5171(4) 0.064(2) Uani d . 1
H H11A 0.8197 0.2836 0.5172 0.096 Uiso calc R 1
H H11B 1.0050 0.3331 0.5592 0.096 Uiso calc R 1
H H11C 1.0506 0.3267 0.4822 0.096 Uiso calc R 1
C C12 0.6166(15) 0.5272(3) 0.5070(3) 0.0334(14) Uani d . 1
H H12 0.7797 0.5114 0.4827 0.040 Uiso calc R 1
C C13 0.5606(14) 0.6017(3) 0.4929(3) 0.0317(14) Uani d . 1
H H13 0.3971 0.6159 0.5179 0.038 Uiso calc R 1
C C14 0.8008(14) 0.6446(3) 0.5145(3) 0.0326(15) Uani d . 1
H H14 0.9619 0.6326 0.4875 0.039 Uiso calc R 1
C C15 0.8645(15) 0.6304(3) 0.5878(3) 0.0340(15) Uani d . 1
H H15 0.7165 0.6489 0.6156 0.041 Uiso calc R 1
C C16 0.8925(15) 0.5538(3) 0.6002(3) 0.0358(15) Uani d . 1
H H16 1.0560 0.5363 0.5772 0.043 Uiso calc R 1
C C17 0.9124(19) 0.5378(3) 0.6738(3) 0.052(2) Uani d . 1
H H17A 1.0653 0.5632 0.6926 0.063 Uiso calc R 1
H H17B 0.7454 0.5533 0.6956 0.063 Uiso calc R 1

loop_
_atom_site_aniso_label
_atom_site_aniso_U_11
_atom_site_aniso_U_22
_atom_site_aniso_U_33
_atom_site_aniso_U_12
_atom_site_aniso_U_13
_atom_site_aniso_U_23
O1 0.114(5) 0.040(3) 0.044(3) 0.003(3) -0.006(3) -0.011(2)
O2 0.046(3) 0.046(3) 0.038(2) 0.010(3) -0.008(2) -0.006(2)
O3 0.034(2) 0.033(2) 0.038(2) -0.005(2) 0.003(2) -0.0095(18)
O4 0.072(4) 0.040(3) 0.053(3) 0.015(3) -0.023(3) -0.003(2)
O5 0.041(3) 0.030(2) 0.033(2) -0.005(2) -0.004(2) 0.0037(17)
O6 0.056(4) 0.043(3) 0.038(2) -0.002(3) -0.013(2) 0.010(2)
O7 0.036(3) 0.024(2) 0.086(3) 0.000(2) -0.002(3) 0.012(2)
O8 0.036(3) 0.038(2) 0.057(3) -0.003(2) -0.004(2) -0.010(2)
O9 0.065(4) 0.053(3) 0.054(3) -0.003(3) -0.007(3) 0.018(3)
O10 0.075(4) 0.069(4) 0.080(4) -0.010(4) 0.013(4) 0.022(3)
C1 0.128(10) 0.057(5) 0.048(4) 0.019(6) -0.016(6) -0.019(4)
C2 0.094(7) 0.047(4) 0.055(4) 0.013(5) -0.010(5) -0.023(4)
C3 0.062(6) 0.040(4) 0.041(4) -0.001(4) -0.001(4) -0.009(3)
C4 0.047(5) 0.037(4) 0.040(4) -0.007(4) 0.000(4) -0.007(3)
C5 0.045(4) 0.040(4) 0.040(4) 0.000(4) -0.002(3) -0.006(3)
C6 0.035(4) 0.033(3) 0.035(3) -0.002(3) -0.001(3) -0.008(3)
C7 0.041(4) 0.028(3) 0.037(3) 0.002(3) -0.002(3) -0.009(3)
C8 0.048(5) 0.034(3) 0.035(3) 0.005(4) -0.009(3) -0.004(3)
C9 0.051(5) 0.033(3) 0.048(4) 0.003(4) 0.002(4) -0.006(3)
C10 0.052(5) 0.065(5) 0.042(4) 0.008(5) -0.019(4) -0.003(3)
C11 0.061(6) 0.045(4) 0.087(6) 0.014(5) -0.009(5) 0.004(4)
C12 0.036(4) 0.032(3) 0.032(3) -0.001(3) -0.002(3) 0.004(3)
C13 0.031(4) 0.032(3) 0.032(3) 0.001(3) -0.003(3) 0.004(3)
C14 0.030(4) 0.028(3) 0.040(3) 0.007(3) -0.005(3) 0.001(3)
C15 0.030(4) 0.034(3) 0.038(3) -0.005(3) -0.004(3) -0.002(3)
C16 0.038(4) 0.033(3) 0.036(3) -0.003(3) 0.000(3) 0.000(3)
C17 0.073(6) 0.046(4) 0.038(3) -0.001(4) -0.013(4) 0.008(3)

loop_
_atom_type_symbol
_atom_type_description
_atom_type_scat_dispersion_real
_atom_type_scat_dispersion_imag
_atom_type_scat_source
C C 0.0033 0.0000 'International Tables Vol C Tables 4.2.6.8 and 6.1.1.4'
H H 0.0000 0.0000 'International Tables Vol C Tables 4.2.6.8 and 6.1.1.4'
O O 0.0106 0.0000 'International Tables Vol C Tables 4.2.6.8 and 6.1.1.4'

loop_
_geom_angle_atom_site_label_1
_geom_angle_atom_site_label_2
_geom_angle_atom_site_label_3
_geom_angle
C1 O1 H1 109.5
C6 O2 C10 117.1(5)
C7 O3 C12 116.1(5)
C8 O4 C11 119.2(5)
C12 O5 C16 111.0(5)
C13 O6 H6 109.5
C14 O7 H7 109.5
C15 O8 H8 109.5
C17 O9 H9 109.5
H18 O10 H19 105.4
O1 C1 C2 111.5(7)
O1 C1 H1A 109.3
C2 C1 H1A 109.3
O1 C1 H1B 109.3
C2 C1 H1B 109.3
H1A C1 H1B 108.0
C3 C2 C1 124.2(8)
C3 C2 H2 117.9
C1 C2 H2 117.9
C2 C3 C4 126.4(7)
C2 C3 H3 116.8
C4 C3 H3 116.8
C5 C4 C9 120.2(6)
C5 C4 C3 117.4(6)
C9 C4 C3 122.4(6)
C4 C5 C6 120.5(6)
C4 C5 H5 119.7
C6 C5 H5 119.7
O2 C6 C7 115.3(5)
O2 C6 C5 125.3(6)
C7 C6 C5 119.4(6)
C8 C7 C6 120.1(5)
C8 C7 O3 121.9(5)
C6 C7 O3 117.9(5)
C7 C8 O4 114.5(5)
C7 C8 C9 121.0(6)
O4 C8 C9 124.5(6)
C8 C9 C4 118.7(6)
C8 C9 H9A 120.6
C4 C9 H9A 120.6
O2 C10 H10A 109.5
O2 C10 H10B 109.5
H10A C10 H10B 109.5
O2 C10 H10C 109.5
H10A C10 H10C 109.5
H10B C10 H10C 109.5
O4 C11 H11A 109.5
O4 C11 H11B 109.5
H11A C11 H11B 109.5
O4 C11 H11C 109.5
H11A C11 H11C 109.5
H11B C11 H11C 109.5
O5 C12 O3 104.9(5)
O5 C12 C13 109.0(5)
O3 C12 C13 110.0(5)
O5 C12 H12 110.9
O3 C12 H12 110.9
C13 C12 H12 110.9
O6 C13 C14 111.0(5)
O6 C13 C12 109.0(5)
C14 C13 C12 110.2(5)
O6 C13 H13 108.9
C14 C13 H13 108.9
C12 C13 H13 108.9
O7 C14 C13 108.6(5)
O7 C14 C15 111.2(5)
C13 C14 C15 109.5(5)
O7 C14 H14 109.1
C13 C14 H14 109.1
C15 C14 H14 109.1
O8 C15 C16 107.0(5)
O8 C15 C14 110.5(5)
C16 C15 C14 110.8(5)
O8 C15 H15 109.5
C16 C15 H15 109.5
C14 C15 H15 109.5
O5 C16 C17 105.8(6)
O5 C16 C15 110.2(5)
C17 C16 C15 111.7(5)
O5 C16 H16 109.7
C17 C16 H16 109.7
C15 C16 H16 109.7
O9 C17 C16 113.6(5)
O9 C17 H17A 108.8
C16 C17 H17A 108.8
O9 C17 H17B 108.8
C16 C17 H17B 108.8
H17A C17 H17B 107.7

loop_
_geom_bond_atom_site_label_1
_geom_bond_atom_site_label_2
_geom_bond_distance
O1 C1 1.421(10)
O1 H1 0.8200
O2 C6 1.370(7)
O2 C10 1.450(7)
O3 C7 1.389(6)
O3 C12 1.427(7)
O4 C8 1.389(7)
O4 C11 1.413(8)
O5 C12 1.421(6)
O5 C16 1.443(8)
O6 C13 1.444(7)
O6 H6 0.8200
O7 C14 1.430(6)
O7 H7 0.8200
O8 C15 1.419(8)
O8 H8 0.8200
O9 C17 1.420(7)
O9 H9 0.8200
O10 H18 0.8500
O10 H19 0.8500
C1 C2 1.498(9)
C1 H1A 0.9700
C1 H1B 0.9700
C2 C3 1.313(10)
C2 H2 0.9300
C3 C4 1.488(8)
C3 H3 0.9300
C4 C5 1.383(9)
C4 C9 1.396(9)
C5 C6 1.395(8)
C5 H5 0.9300
C6 C7 1.387(8)
C7 C8 1.378(8)
C8 C9 1.396(8)
C9 H9A 0.9300
C10 H10A 0.9600
C10 H10B 0.9600
C10 H10C 0.9600
C11 H11A 0.9600
C11 H11B 0.9600
C11 H11C 0.9600
C12 C13 1.505(7)
C12 H12 0.9800
C13 C14 1.499(8)
C13 H13 0.9800
C14 C15 1.529(8)
C14 H14 0.9800
C15 C16 1.523(8)
C15 H15 0.9800
C16 C17 1.512(8)
C16 H16 0.9800
C17 H17A 0.9700
C17 H17B 0.9700

loop_
_geom_hbond_atom_site_label_D
_geom_hbond_atom_site_label_H
_geom_hbond_atom_site_label_A
_geom_hbond_site_symmetry_A
_geom_hbond_distance_DH
_geom_hbond_distance_HA
_geom_hbond_distance_DA
_geom_hbond_angle_DHA
O6 H6 O2 . 0.82 2.10 2.916(7) 172
O6 H6 O3 . 0.82 2.47 2.827(5) 107
O9 H9 O10 . 0.82 2.07 2.881(8) 172
O10 H18 O9 1_455 0.85 2.06 2.902(9) 172
O10 H19 O5 . 0.85 2.36 2.921(6) 124
C3 H3 O1 . 0.93 2.38 2.768(7) 105
C13 H13 O8 1_455 0.98 2.40 3.334(8) 160
C12 H12 O2 1_655 0.98 2.63 3.538(8) 154
C16 H16 O3 1_655 0.98 2.54 3.493(8) 163
C17 H17A O8 . 0.97 2.59 2.938(8) 101
O8 H8 O1 2_665 0.82 1.92 2.730(6) 168
C10 H10C Cg 1_455 0.96 3.00 3.805(6) 142
C11 H11C Cg 1_655 0.96 2.92 3.812(9) 155

loop_
_geom_torsion_atom_site_label_1
_geom_torsion_atom_site_label_2
_geom_torsion_atom_site_label_3
_geom_torsion_atom_site_label_4
_geom_torsion
O1 C1 C2 C3 2.9(14)
C1 C2 C3 C4 -178.6(8)
C2 C3 C4 C5 169.5(8)
C2 C3 C4 C9 -9.3(12)
C9 C4 C5 C6 1.4(10)
C3 C4 C5 C6 -177.4(7)
C10 O2 C6 C7 179.3(6)
C10 O2 C6 C5 0.2(10)
C4 C5 C6 O2 176.4(6)
C4 C5 C6 C7 -2.7(10)
O2 C6 C7 C8 -177.8(6)
C5 C6 C7 C8 1.4(10)
O2 C6 C7 O3 6.3(9)
C5 C6 C7 O3 -174.6(6)
C12 O3 C7 C8 67.6(8)
C12 O3 C7 C6 -116.5(6)
C6 C7 C8 O4 -179.7(6)
O3 C7 C8 O4 -3.9(10)
C6 C7 C8 C9 1.3(11)
O3 C7 C8 C9 177.0(6)
C11 O4 C8 C7 -176.3(6)
C11 O4 C8 C9 2.7(11)
C7 C8 C9 C4 -2.6(11)
O4 C8 C9 C4 178.4(7)
C5 C4 C9 C8 1.2(10)
C3 C4 C9 C8 179.9(7)
C16 O5 C12 O3 177.2(4)
C16 O5 C12 C13 -65.1(6)
C7 O3 C12 O5 -126.7(5)
C7 O3 C12 C13 116.3(5)
O5 C12 C13 O6 -176.1(5)
O3 C12 C13 O6 -61.6(7)
O5 C12 C13 C14 61.9(7)
O3 C12 C13 C14 176.4(5)
O6 C13 C14 O7 62.5(6)
C12 C13 C14 O7 -176.7(5)
O6 C13 C14 C15 -175.9(5)
C12 C13 C14 C15 -55.0(6)
O7 C14 C15 O8 -70.1(7)
C13 C14 C15 O8 169.8(5)
O7 C14 C15 C16 171.5(6)
C13 C14 C15 C16 51.4(7)
C12 O5 C16 C17 -177.6(5)
C12 O5 C16 C15 61.5(6)
O8 C15 C16 O5 -174.5(5)
C14 C15 C16 O5 -54.0(7)
O8 C15 C16 C17 68.1(8)
C14 C15 C16 C17 -171.3(7)
O5 C16 C17 O9 62.5(9)
C15 C16 C17 O9 -177.5(7)

loop_
_cod_related_entry_id
_cod_related_entry_database
_cod_related_entry_code
1 ChemSpider 21178267
